data_8103695
loop_
_publ_author_name
'Giesting, O.A.'
'Porter, N.J.'
'Burns, P.C.'

_publ_section_title
;
 Uranyl oxalate hydrates: structures and IR spectra
;
_journal_name_full 'Zeitschrift fuer Kristallographie (149,1979-)'
_journal_page_first 252
_journal_page_last 269
_journal_volume 221
_journal_year 2006
_chemical_formula_sum 'C2 H6 O12 U2'
_chemical_name_systematic '(U O2)2 (C2 O4) (O H)2 (H2 O)2'
_space_group_IT_number 2
_symmetry_space_group_name_Hall '-P 1'
_symmetry_space_group_name_H-M 'P -1'
_cell_angle_alpha 85.641
_cell_angle_beta 89.774
_cell_angle_gamma 82.509
_cell_formula_units_Z 1
_cell_length_a 5.5353
_cell_length_b 6.0866
_cell_length_c 7.7686
_cell_volume 258.744
_citation_journal_id_ASTM ZEKRDZ
_cod_data_source_file Giesting_ZEKRDZ_2006_1137.cif
_cod_data_source_block C2H6O12U2
_cod_database_code 8103695

loop_
_symmetry_equiv_pos_as_xyz
x,y,z
-x,-y,-z

loop_
_atom_site_label
_atom_site_type_symbol
_atom_site_fract_x
_atom_site_fract_y
_atom_site_fract_z
_atom_site_occupancy
_atom_site_U_iso_or_equiv
H1 H+1 0.214 0.738 0.004 1 0.0
H3 H+1 0.464 -0.123 0.187 1 0.0
O2 O-2 0.1278 0.2696 0.0805 1 0.0
O3 O-2 0.1776 0.2441 0.4773 1 0.0
O1 O-2 0.6101 0.4195 0.3256 1 0.0
O5 O-2 0.3736 0.6956 0.0354 1 0.0
O4 O-2 0.0822 0.6475 0.3143 1 0.0
U1 U+6 0.3654 0.3516 0.2033 1 0.0
H2 H+1 0.62 -0.091 0.351 1 0.0
O6 O-2 0.5255 -0.0274 0.2564 1 0.0
C1 C+3 0.0262 0.3847 0.5475 1 0.0
